data_4511333
loop_
_publ_author_name
'Zhao, Xia-Xia'
'Ma, Jian-Ping'
'Dong, Yu-Bin'
'Huang, Ru-Qi'
'Lai, Tianshu'

_publ_section_title
;
 Construction of Metal&#x2212;Organic Frameworks (M = Cd(II), Co(II),
 Zn(II), and Cu(II)) Based on Semirigid Oxadiazole Bridging Ligands by
 Solution and Hydrothermal Reactions
;
_journal_issue 6
_journal_name_full 'Crystal Growth &amp; Design'
_journal_page_first 1058
_journal_paper_doi 10.1021/cg060583+
_journal_volume 7
_journal_year 2007
_chemical_formula_sum 'C20 H16 Co N6 O4'
_chemical_formula_weight 463.32
_chemical_name_systematic
; 
 ? 
;
_space_group_IT_number 18
_symmetry_cell_setting orthorhombic
_symmetry_space_group_name_Hall 'P 2 2ab'
_symmetry_space_group_name_H-M 'P 21 21 2'
_atom_sites_solution_hydrogens geom
_atom_sites_solution_primary direct
_atom_sites_solution_secondary difmap
_audit_creation_method SHELXL-97
_cell_angle_alpha 90.00
_cell_angle_beta 90.00
_cell_angle_gamma 90.00
_cell_formula_units_Z 2
_cell_length_a 10.015(3)
_cell_length_b 16.303(5)
_cell_length_c 5.9874(17)
_cell_measurement_temperature 293(2)
_cell_volume 977.6(5)
_computing_cell_refinement 'Bruker SMART'
_computing_data_collection 'Bruker SMART'
_computing_data_reduction 'Bruker SAINT'
_computing_molecular_graphics 'Bruker SHELXTL'
_computing_publication_material 'Bruker SHELXTL'
_computing_structure_refinement 'SHELXL-97 (Sheldrick, 1997)'
_computing_structure_solution 'SHELXS-97 (Sheldrick, 1990)'
_diffrn_ambient_temperature 293(2)
_diffrn_measured_fraction_theta_full 0.999
_diffrn_measured_fraction_theta_max 0.999
_diffrn_measurement_device_type 'CCD area detector'
_diffrn_measurement_method 'phi and omega scans'
_diffrn_radiation_monochromator graphite
_diffrn_radiation_source 'fine-focus sealed tube'
_diffrn_radiation_type MoK\a
_diffrn_radiation_wavelength 0.71073
_diffrn_reflns_av_R_equivalents 0.0349
_diffrn_reflns_av_sigmaI/netI 0.0365
_diffrn_reflns_limit_h_max 12
_diffrn_reflns_limit_h_min -10
_diffrn_reflns_limit_k_max 19
_diffrn_reflns_limit_k_min -15
_diffrn_reflns_limit_l_max 7
_diffrn_reflns_limit_l_min -7
_diffrn_reflns_number 5272
_diffrn_reflns_theta_full 25.50
_diffrn_reflns_theta_max 25.50
_diffrn_reflns_theta_min 2.39
_exptl_absorpt_coefficient_mu 0.920
_exptl_absorpt_correction_T_max 0.8302
_exptl_absorpt_correction_T_min 0.4816
_exptl_absorpt_correction_type multi-scan
_exptl_absorpt_process_details sadabs
_exptl_crystal_colour pink
_exptl_crystal_density_diffrn 1.574
_exptl_crystal_density_method 'not measured'
_exptl_crystal_description bar
_exptl_crystal_F_000 474
_exptl_crystal_size_max 0.93
_exptl_crystal_size_mid 0.32
_exptl_crystal_size_min 0.21
_refine_diff_density_max 0.394
_refine_diff_density_min -0.202
_refine_diff_density_rms 0.053
_refine_ls_abs_structure_details 'Flack H D (1983), Acta Cryst. A39, 876-881'
_refine_ls_abs_structure_Flack -0.09(2)
_refine_ls_extinction_coef 0.025(4)
_refine_ls_extinction_expression Fc^*^=kFc[1+0.001xFc^2^\l^3^/sin(2\q)]^-1/4^
_refine_ls_extinction_method SHELXL
_refine_ls_goodness_of_fit_ref 1.000
_refine_ls_hydrogen_treatment constr
_refine_ls_matrix_type full
_refine_ls_number_parameters 142
_refine_ls_number_reflns 1813
_refine_ls_number_restraints 0
_refine_ls_restrained_S_all 1.000
_refine_ls_R_factor_all 0.0306
_refine_ls_R_factor_gt 0.0295
_refine_ls_shift/su_max 0.000
_refine_ls_shift/su_mean 0.000
_refine_ls_structure_factor_coef Fsqd
_refine_ls_weighting_details 'calc w=1/[\s^2^(Fo^2^)+(0.0648P)^2^+0.2051P] where P=(Fo^2^+2Fc^2^)/3'
_refine_ls_weighting_scheme calc
_refine_ls_wR_factor_gt 0.0914
_refine_ls_wR_factor_ref 0.0921
_reflns_number_gt 1749
_reflns_number_total 1813
_reflns_threshold_expression >2sigma(I)
_cod_data_source_file cg060583%2Bsi20060901_024314.cif
_cod_data_source_block 4
_cod_depositor_comments
;
The following automatic conversions were performed:

'_symmetry_cell_setting' value 'Orthorhombic' changed to
'orthorhombic' according to
/usr/data/users/saulius/automatic-downloads/retrospective/ACS/lib/dictionaries/cif_core.dic
dictionary named 'cif_core.dic' version 2.4.2 from 2011-04-26.

Automatic conversion script
Id: cif_fix_values 2281 2013-09-26 08:29:07Z andrius 
;
_cod_original_cell_volume 977.5(5)
_cod_original_sg_symbol_H-M P2(1)2(1)2
_cod_database_code 4511333

loop_
_symmetry_equiv_pos_as_xyz
'x, y, z'
'-x, -y, z'
'-x+1/2, y+1/2, -z'
'x+1/2, -y+1/2, -z'

loop_
_atom_site_label
_atom_site_type_symbol
_atom_site_fract_x
_atom_site_fract_y
_atom_site_fract_z
_atom_site_U_iso_or_equiv
_atom_site_adp_type
_atom_site_occupancy
_atom_site_symmetry_multiplicity
_atom_site_calc_flag
_atom_site_refinement_flags
Co1 Co 1.0000 0.5000 -0.37662(7) 0.02647(18) Uani 1 2 d S
N1 N 0.7607(2) 0.33162(15) -0.0506(5) 0.0408(6) Uani 1 1 d .
N2 N 0.8498(3) 0.34288(16) 0.1173(5) 0.0483(6) Uani 1 1 d .
N3 N 0.9040(2) 0.41962(16) -0.1801(4) 0.0405(6) Uani 1 1 d .
O1 O 0.1384(2) 0.46301(15) 0.4139(4) 0.0492(6) Uani 1 1 d .
O2 O 0.2047(3) 0.39319(19) 0.7086(5) 0.0638(8) Uani 1 1 d .
C1 C 0.2186(3) 0.41421(19) 0.5124(5) 0.0391(7) Uani 1 1 d .
C2 C 0.3326(3) 0.38098(18) 0.3771(6) 0.0390(6) Uani 1 1 d .
C3 C 0.3626(3) 0.4133(2) 0.1713(6) 0.0496(8) Uani 1 1 d .
H3 H 0.3129 0.4571 0.1166 0.059 Uiso 1 1 calc R
C4 C 0.4662(3) 0.3812(2) 0.0435(6) 0.0542(9) Uani 1 1 d .
H4 H 0.4863 0.4041 -0.0949 0.065 Uiso 1 1 calc R
C5 C 0.5398(3) 0.31492(17) 0.1231(6) 0.0414(7) Uani 1 1 d .
C6 C 0.5081(3) 0.28182(18) 0.3290(5) 0.0466(7) Uani 1 1 d .
H6 H 0.5556 0.2370 0.3828 0.056 Uiso 1 1 calc R
C7 C 0.4051(3) 0.3154(2) 0.4566(6) 0.0476(8) Uani 1 1 d .
H7 H 0.3853 0.2934 0.5960 0.057 Uiso 1 1 calc R
C8 C 0.6475(3) 0.27633(19) -0.0206(6) 0.0470(8) Uani 1 1 d .
H8A H 0.6779 0.2260 0.0490 0.056 Uiso 1 1 calc R
H8B H 0.6103 0.2625 -0.1654 0.056 Uiso 1 1 calc R
C9 C 0.9342(3) 0.39532(19) 0.0311(6) 0.0445(7) Uani 1 1 d .
H9 H 1.0087 0.4144 0.1080 0.053 Uiso 1 1 calc R
C10 C 0.7933(3) 0.3766(2) -0.2256(6) 0.0418(7) Uani 1 1 d .
H10 H 0.7465 0.3783 -0.3597 0.050 Uiso 1 1 calc R

loop_
_atom_site_aniso_label
_atom_site_aniso_U_11
_atom_site_aniso_U_22
_atom_site_aniso_U_33
_atom_site_aniso_U_23
_atom_site_aniso_U_13
_atom_site_aniso_U_12
Co1 0.0223(2) 0.0296(3) 0.0275(3) 0.000 0.000 -0.00189(19)
N1 0.0363(13) 0.0398(13) 0.0463(15) 0.0005(12) 0.0057(11) -0.0014(10)
N2 0.0503(15) 0.0499(14) 0.0448(15) 0.0043(14) -0.0021(14) -0.0053(12)
N3 0.0313(11) 0.0455(13) 0.0448(14) 0.0006(12) 0.0033(10) -0.0017(10)
O1 0.0397(11) 0.0636(13) 0.0443(12) -0.0022(11) 0.0003(9) 0.0149(10)
O2 0.0656(16) 0.0758(18) 0.0500(15) 0.0092(14) 0.0144(13) 0.0182(14)
C1 0.0354(14) 0.0429(15) 0.0389(17) -0.0030(14) -0.0001(12) -0.0013(12)
C2 0.0311(13) 0.0414(14) 0.0444(16) -0.0005(14) 0.0015(14) -0.0027(11)
C3 0.0433(15) 0.0530(18) 0.052(2) 0.0061(17) 0.0055(14) 0.0093(14)
C4 0.057(2) 0.0557(18) 0.0503(18) 0.0106(17) 0.0142(15) 0.0066(15)
C5 0.0364(13) 0.0388(14) 0.0488(17) -0.0045(15) 0.0067(12) -0.0040(11)
C6 0.0439(15) 0.0442(15) 0.0517(16) 0.0029(13) 0.0026(18) 0.0080(15)
C7 0.0500(18) 0.0471(17) 0.0457(17) 0.0063(14) 0.0076(15) 0.0002(15)
C8 0.0392(15) 0.0422(16) 0.059(2) -0.0048(15) 0.0093(15) -0.0038(13)
C9 0.0411(16) 0.0474(16) 0.0451(16) 0.0032(15) -0.0049(14) -0.0023(13)
C10 0.0327(14) 0.0505(17) 0.0421(18) -0.0027(15) 0.0012(13) 0.0011(13)

loop_
_atom_type_symbol
_atom_type_description
_atom_type_scat_dispersion_real
_atom_type_scat_dispersion_imag
_atom_type_scat_source
C C 0.0033 0.0016 'International Tables Vol C Tables 4.2.6.8 and 6.1.1.4'
H H 0.0000 0.0000 'International Tables Vol C Tables 4.2.6.8 and 6.1.1.4'
N N 0.0061 0.0033 'International Tables Vol C Tables 4.2.6.8 and 6.1.1.4'
O O 0.0106 0.0060 'International Tables Vol C Tables 4.2.6.8 and 6.1.1.4'
Co Co 0.3494 0.9721 'International Tables Vol C Tables 4.2.6.8 and 6.1.1.4'

loop_
_geom_angle_atom_site_label_1
_geom_angle_atom_site_label_2
_geom_angle_atom_site_label_3
_geom_angle
_geom_angle_site_symmetry_1
_geom_angle_site_symmetry_3
O1 Co1 O1 100.62(13) 1_654 2_664
O1 Co1 N3 103.71(9) 1_654 2_765
O1 Co1 N3 120.79(9) 2_664 2_765
O1 Co1 N3 120.79(9) 1_654 .
O1 Co1 N3 103.71(9) 2_664 .
N3 Co1 N3 108.20(15) 2_765 .
C10 N1 N2 110.5(2) . .
C10 N1 C8 129.3(3) . .
N2 N1 C8 120.2(3) . .
C9 N2 N1 102.8(3) . .
C10 N3 C9 102.8(3) . .
C10 N3 Co1 128.2(2) . .
C9 N3 Co1 129.0(2) . .
C1 O1 Co1 109.9(2) . 1_456
O2 C1 O1 122.9(3) . .
O2 C1 C2 120.0(3) . .
O1 C1 C2 117.1(3) . .
C3 C2 C7 119.5(3) . .
C3 C2 C1 120.8(3) . .
C7 C2 C1 119.6(3) . .
C2 C3 C4 120.9(3) . .
C3 C4 C5 119.9(3) . .
C6 C5 C4 119.1(3) . .
C6 C5 C8 120.5(3) . .
C4 C5 C8 120.3(3) . .
C5 C6 C7 120.3(3) . .
C2 C7 C6 120.3(3) . .
N1 C8 C5 111.5(2) . .
N2 C9 N3 114.4(3) . .
N1 C10 N3 109.5(3) . .

loop_
_geom_bond_atom_site_label_1
_geom_bond_atom_site_label_2
_geom_bond_distance
_geom_bond_site_symmetry_2
Co1 O1 1.964(2) 1_654
Co1 O1 1.964(2) 2_664
Co1 N3 2.006(3) 2_765
Co1 N3 2.006(3) .
N1 C10 1.320(4) .
N1 N2 1.357(4) .
N1 C8 1.460(4) .
N2 C9 1.308(4) .
N3 C10 1.340(4) .
N3 C9 1.360(4) .
O1 C1 1.275(4) .
O1 Co1 1.964(2) 1_456
O2 C1 1.232(4) .
C1 C2 1.501(4) .
C2 C3 1.373(5) .
C2 C7 1.378(4) .
C3 C4 1.391(5) .
C4 C5 1.393(5) .
C5 C6 1.383(4) .
C5 C8 1.516(4) .
C6 C7 1.395(4) .

loop_
_geom_torsion_atom_site_label_1
_geom_torsion_atom_site_label_2
_geom_torsion_atom_site_label_3
_geom_torsion_atom_site_label_4
_geom_torsion
_geom_torsion_site_symmetry_1
C10 N1 N2 C9 -0.4(3) .
C8 N1 N2 C9 -179.7(3) .
O1 Co1 N3 C10 -88.0(3) 1_654
O1 Co1 N3 C10 23.4(3) 2_664
N3 Co1 N3 C10 152.9(3) 2_765
O1 Co1 N3 C9 92.2(3) 1_654
O1 Co1 N3 C9 -156.3(3) 2_664
N3 Co1 N3 C9 -26.9(2) 2_765
Co1 O1 C1 O2 2.1(4) 1_456
Co1 O1 C1 C2 -179.0(2) 1_456
O2 C1 C2 C3 -169.4(3) .
O1 C1 C2 C3 11.6(4) .
O2 C1 C2 C7 12.9(5) .
O1 C1 C2 C7 -166.1(3) .
C7 C2 C3 C4 -0.8(5) .
C1 C2 C3 C4 -178.5(3) .
C2 C3 C4 C5 0.8(5) .
C3 C4 C5 C6 0.1(5) .
C3 C4 C5 C8 176.3(3) .
C4 C5 C6 C7 -1.1(5) .
C8 C5 C6 C7 -177.2(3) .
C3 C2 C7 C6 -0.1(5) .
C1 C2 C7 C6 177.6(3) .
C5 C6 C7 C2 1.1(5) .
C10 N1 C8 C5 -103.1(4) .
N2 N1 C8 C5 76.1(3) .
C6 C5 C8 N1 -115.4(3) .
C4 C5 C8 N1 68.5(4) .
N1 N2 C9 N3 1.0(4) .
C10 N3 C9 N2 -1.3(4) .
Co1 N3 C9 N2 178.5(2) .
N2 N1 C10 N3 -0.4(4) .
C8 N1 C10 N3 178.9(3) .
C9 N3 C10 N1 1.0(4) .
Co1 N3 C10 N1 -178.9(2) .
